data_7240349
loop_
_publ_author_name
'Rani, Jyoti'
'Grover, Vratta'
'Dhamija, Swati'
'Titi, Hatem M.'
'Patra, Ranjan'

_publ_section_title
;
 Computational insight into the halogen bonded self-assembly of
 hexa-coordinated metalloporphyrins.
;
_journal_issue 20
_journal_name_full 'Physical chemistry chemical physics : PCCP'
_journal_page_first 11558
_journal_page_last 11566
_journal_paper_doi 10.1039/d0cp00351d
_journal_volume 22
_journal_year 2020
_chemical_formula_sum 'C58 H32 Cl2 I4 N4 O4 Sn'
_chemical_formula_weight 1546.06
_chemical_name_common 4-Chlorobenzoate-tin-tetraiodoporphrin
_space_group_crystal_system triclinic
_space_group_IT_number 2
_space_group_name_Hall '-P 1'
_space_group_name_H-M_alt 'P -1'
_atom_sites_solution_hydrogens geom
_audit_block_doi 10.5517/ccdc.csd.cc24cj46
_audit_creation_method SHELXL-2017/1
_audit_update_record
;
2020-01-13 deposited with the CCDC.	2020-04-17 downloaded from the CCDC.
;
_cell_angle_alpha 99.5620(10)
_cell_angle_beta 103.457(2)
_cell_angle_gamma 93.415(2)
_cell_formula_units_Z 1
_cell_length_a 9.7530(2)
_cell_length_b 10.7232(2)
_cell_length_c 15.0866(3)
_cell_measurement_reflns_used 14236
_cell_measurement_temperature 293(2)
_cell_measurement_theta_max 27.3080
_cell_measurement_theta_min 3.4820
_cell_volume 1505.21(5)
_computing_cell_refinement 'CrysAlisPro 1.171.39.33c (Rigaku OD, 2017)'
_computing_data_collection 'CrysAlisPro 1.171.39.33c (Rigaku OD, 2017)'
_computing_data_reduction 'CrysAlisPro 1.171.39.33c (Rigaku OD, 2017)'
_computing_structure_refinement 'SHELXL-2017/1 (Sheldrick, 2017)'
_computing_structure_solution 'SHELXT 2014/5 (Sheldrick, 2014)'
_diffrn_ambient_temperature 293(2)
_diffrn_measured_fraction_theta_full 0.996
_diffrn_measured_fraction_theta_max 0.942
_diffrn_measurement_device_type 'SuperNova, Single source at offset/far, HyPix3000'
_diffrn_measurement_method '\w scans'
_diffrn_radiation_type MoK\a
_diffrn_radiation_wavelength 0.71073
_diffrn_reflns_av_R_equivalents 0.0435
_diffrn_reflns_av_unetI/netI 0.0365
_diffrn_reflns_Laue_measured_fraction_full 0.996
_diffrn_reflns_Laue_measured_fraction_max 0.942
_diffrn_reflns_limit_h_max 12
_diffrn_reflns_limit_h_min -12
_diffrn_reflns_limit_k_max 13
_diffrn_reflns_limit_k_min -13
_diffrn_reflns_limit_l_max 19
_diffrn_reflns_limit_l_min -19
_diffrn_reflns_number 19042
_diffrn_reflns_point_group_measured_fraction_full 0.996
_diffrn_reflns_point_group_measured_fraction_max 0.942
_diffrn_reflns_theta_full 25.242
_diffrn_reflns_theta_max 27.359
_diffrn_reflns_theta_min 3.496
_diffrn_source 'micro-focus sealed X-ray tube'
_exptl_absorpt_coefficient_mu 2.610
_exptl_absorpt_correction_T_max 1.00000
_exptl_absorpt_correction_T_min 0.80924
_exptl_absorpt_correction_type multi-scan
_exptl_absorpt_process_details
;
CrysAlisPro 1.171.39.46 (Rigaku Oxford Diffraction, 2018)
Empirical absorption correction using spherical harmonics,
 implemented in SCALE3 ABSPACK scaling algorithm.
;
_exptl_crystal_colour Purple
_exptl_crystal_density_diffrn 1.706
_exptl_crystal_description Block
_exptl_crystal_F_000 736
_exptl_crystal_size_max 0.18
_exptl_crystal_size_mid 0.16
_exptl_crystal_size_min 0.12
_refine_diff_density_max 1.832
_refine_diff_density_min -1.320
_refine_diff_density_rms 0.095
_refine_ls_extinction_method none
_refine_ls_goodness_of_fit_ref 1.078
_refine_ls_hydrogen_treatment constr
_refine_ls_matrix_type full
_refine_ls_number_parameters 331
_refine_ls_number_reflns 6425
_refine_ls_number_restraints 0
_refine_ls_restrained_S_all 1.078
_refine_ls_R_factor_all 0.0517
_refine_ls_R_factor_gt 0.0433
_refine_ls_shift/su_max 0.002
_refine_ls_shift/su_mean 0.000
_refine_ls_structure_factor_coef Fsqd
_refine_ls_weighting_details 'w=1/[\s^2^(Fo^2^)+(0.0551P)^2^+1.7770P] where P=(Fo^2^+2Fc^2^)/3'
_refine_ls_weighting_scheme calc
_refine_ls_wR_factor_gt 0.1155
_refine_ls_wR_factor_ref 0.1211
_reflns_Friedel_coverage 0.000
_reflns_number_gt 5294
_reflns_number_total 6425
_reflns_threshold_expression 'I > 2\s(I)'
_cod_data_source_file d0cp00351d2.cif
_cod_data_source_block s2_CCDC1
_cod_depositor_comments 'Adding full bibliography for 7240348--7240349.cif.'
_cod_database_code 7240349
_shelx_shelxl_version_number 2017/1
_shelx_space_group_comment
;
The symmetry employed for this shelxl refinement is uniquely defined
by the following loop, which should always be used as a source of
symmetry information in preference to the above space-group names.
They are only intended as comments.
;

loop_
_space_group_symop_operation_xyz
'x, y, z'
'-x, -y, -z'

loop_
_atom_site_label
_atom_site_type_symbol
_atom_site_fract_x
_atom_site_fract_y
_atom_site_fract_z
_atom_site_U_iso_or_equiv
_atom_site_adp_type
_atom_site_occupancy
_atom_site_site_symmetry_order
_atom_site_calc_flag
_atom_site_refinement_flags_posn
_atom_site_refinement_flags_adp
_atom_site_refinement_flags_occupancy
_atom_site_disorder_assembly
_atom_site_disorder_group
Sn1 Sn 0.000000 0.500000 0.500000 0.03621(11) Uani 1 2 d S . P . .
I1 I -0.76098(4) 1.01453(4) 0.61848(3) 0.07025(14) Uani 1 1 d . . . . .
I2 I 0.60545(5) 0.81428(5) 1.12501(3) 0.1038(2) Uani 1 1 d . . . . .
Cl1 Cl -0.1017(3) 0.0410(2) 0.90431(13) 0.1234(8) Uani 1 1 d . . . . .
O1 O -0.0714(3) 0.3654(3) 0.5694(2) 0.0507(7) Uani 1 1 d . . . . .
N1 N 0.2009(3) 0.4675(3) 0.5712(2) 0.0393(7) Uani 1 1 d . . . . .
N2 N -0.0070(3) 0.6472(3) 0.6093(2) 0.0400(7) Uani 1 1 d . . . . .
O2 O -0.2502(4) 0.4507(4) 0.6159(3) 0.0731(10) Uani 1 1 d . . . . .
C11 C -0.3642(4) 0.7798(4) 0.5699(3) 0.0421(9) Uani 1 1 d . . . . .
C10 C -0.2488(4) 0.7036(4) 0.5476(3) 0.0401(8) Uani 1 1 d . . . . .
C9 C -0.1215(4) 0.7131(4) 0.6158(3) 0.0427(9) Uani 1 1 d . . . . .
C4 C 0.2673(4) 0.5234(4) 0.6606(3) 0.0430(9) Uani 1 1 d . . . . .
C14 C -0.5872(5) 0.9150(4) 0.6014(3) 0.0455(9) Uani 1 1 d . . . . .
C1 C 0.2820(4) 0.3767(4) 0.5401(3) 0.0417(9) Uani 1 1 d . . . . .
C12 C -0.3457(4) 0.9111(4) 0.5952(3) 0.0451(9) Uani 1 1 d . . . . .
H12 H -0.257531 0.954361 0.601301 0.054 Uiso 1 1 calc R U . . .
C5 C 0.2190(4) 0.6198(4) 0.7166(3) 0.0433(9) Uani 1 1 d . . . . .
C17 C 0.3098(4) 0.6657(4) 0.8118(3) 0.0480(10) Uani 1 1 d . . . . .
C13 C -0.4566(5) 0.9789(4) 0.6115(3) 0.0497(10) Uani 1 1 d . . . . .
H13 H -0.442842 1.066981 0.629120 0.060 Uiso 1 1 calc R U . . .
C6 C 0.0918(4) 0.6755(4) 0.6925(3) 0.0435(9) Uani 1 1 d . . . . .
C8 C -0.0915(5) 0.7878(4) 0.7069(3) 0.0535(11) Uani 1 1 d . . . . .
H8 H -0.151275 0.841504 0.730369 0.064 Uiso 1 1 calc R U . . .
C16 C -0.4975(5) 0.7176(4) 0.5628(3) 0.0521(11) Uani 1 1 d . . . . .
H16 H -0.511570 0.629381 0.547230 0.063 Uiso 1 1 calc R U . . .
C3 C 0.3963(5) 0.4654(4) 0.6858(3) 0.0538(11) Uani 1 1 d . . . . .
H3 H 0.462714 0.485484 0.742611 0.065 Uiso 1 1 calc R U . . .
C2 C 0.4047(5) 0.3782(4) 0.6140(3) 0.0505(10) Uani 1 1 d . . . . .
H2 H 0.477982 0.326907 0.612142 0.061 Uiso 1 1 calc R U . . .
C24 C -0.1436(5) 0.2918(4) 0.6908(3) 0.0539(11) Uani 1 1 d . . . . .
C15 C -0.6075(5) 0.7844(4) 0.5784(3) 0.0538(11) Uani 1 1 d . . . . .
H15 H -0.695598 0.741693 0.573536 0.065 Uiso 1 1 calc R U . . .
C7 C 0.0381(5) 0.7671(4) 0.7528(3) 0.0552(11) Uani 1 1 d . . . . .
H7 H 0.084802 0.805425 0.813130 0.066 Uiso 1 1 calc R U . . .
C23 C -0.1589(5) 0.3775(4) 0.6207(3) 0.0526(11) Uani 1 1 d . . . . .
C18 C 0.3904(6) 0.7812(5) 0.8351(4) 0.0727(15) Uani 1 1 d . . . . .
H18 H 0.388702 0.831884 0.790529 0.087 Uiso 1 1 calc R U . . .
C20 C 0.4785(6) 0.7516(6) 0.9895(3) 0.0658(14) Uani 1 1 d . . . . .
C25 C -0.0402(6) 0.2120(5) 0.7012(4) 0.0702(14) Uani 1 1 d . . . . .
H25 H 0.022907 0.209486 0.663446 0.084 Uiso 1 1 calc R U . . .
C22 C 0.3159(6) 0.5936(5) 0.8798(3) 0.0643(13) Uani 1 1 d . . . . .
H22 H 0.263332 0.514518 0.865891 0.077 Uiso 1 1 calc R U . . .
C21 C 0.4000(6) 0.6374(6) 0.9694(4) 0.0744(15) Uani 1 1 d . . . . .
H21 H 0.402018 0.588529 1.015103 0.089 Uiso 1 1 calc R U . . .
C27 C -0.1180(7) 0.1375(5) 0.8209(4) 0.0738(16) Uani 1 1 d . . . . .
C29 C -0.2379(6) 0.2923(6) 0.7458(4) 0.0713(14) Uani 1 1 d . . . . .
H29 H -0.310901 0.344615 0.738755 0.086 Uiso 1 1 calc R U . . .
C28 C -0.2245(7) 0.2151(6) 0.8118(4) 0.0828(17) Uani 1 1 d . . . . .
H28 H -0.287498 0.216127 0.849557 0.099 Uiso 1 1 calc R U . . .
C26 C -0.0268(7) 0.1350(6) 0.7662(4) 0.0802(17) Uani 1 1 d . . . . .
H26 H 0.044977 0.081336 0.772363 0.096 Uiso 1 1 calc R U . . .
C19 C 0.4742(7) 0.8234(6) 0.9242(4) 0.0834(18) Uani 1 1 d . . . . .
H19 H 0.527889 0.901976 0.938778 0.100 Uiso 1 1 calc R U . . .

loop_
_atom_site_aniso_label
_atom_site_aniso_U_11
_atom_site_aniso_U_22
_atom_site_aniso_U_33
_atom_site_aniso_U_23
_atom_site_aniso_U_13
_atom_site_aniso_U_12
Sn1 0.0329(2) 0.0381(2) 0.0355(2) 0.00442(14) 0.00457(15) 0.00860(14)
I1 0.0640(2) 0.0847(3) 0.0688(2) 0.01184(18) 0.02369(18) 0.03893(19)
I2 0.0931(3) 0.1406(4) 0.0517(2) -0.0028(2) -0.0192(2) 0.0105(3)
Cl1 0.199(2) 0.1067(14) 0.0800(12) 0.0485(10) 0.0375(14) 0.0346(14)
O1 0.0534(18) 0.0507(17) 0.0527(17) 0.0133(13) 0.0190(15) 0.0083(13)
N1 0.0371(17) 0.0407(17) 0.0375(17) 0.0049(13) 0.0034(14) 0.0126(13)
N2 0.0347(17) 0.0415(17) 0.0411(18) 0.0027(14) 0.0059(14) 0.0106(13)
O2 0.060(2) 0.081(2) 0.091(3) 0.034(2) 0.027(2) 0.0260(19)
C11 0.039(2) 0.044(2) 0.043(2) 0.0083(17) 0.0093(17) 0.0109(17)
C10 0.039(2) 0.039(2) 0.043(2) 0.0074(16) 0.0090(17) 0.0111(16)
C9 0.044(2) 0.043(2) 0.041(2) 0.0061(17) 0.0084(18) 0.0138(17)
C4 0.037(2) 0.045(2) 0.044(2) 0.0095(17) 0.0033(17) 0.0100(16)
C14 0.045(2) 0.053(2) 0.039(2) 0.0031(17) 0.0123(18) 0.0189(18)
C1 0.034(2) 0.039(2) 0.052(2) 0.0089(17) 0.0078(17) 0.0086(15)
C12 0.040(2) 0.044(2) 0.049(2) 0.0055(18) 0.0075(18) 0.0062(17)
C5 0.045(2) 0.045(2) 0.036(2) 0.0035(16) 0.0038(17) 0.0100(17)
C17 0.046(2) 0.052(2) 0.040(2) 0.0017(18) 0.0014(19) 0.0156(19)
C13 0.055(3) 0.038(2) 0.051(2) 0.0014(18) 0.006(2) 0.0122(18)
C6 0.043(2) 0.046(2) 0.038(2) 0.0050(17) 0.0038(17) 0.0096(17)
C8 0.060(3) 0.056(3) 0.041(2) -0.0008(19) 0.006(2) 0.025(2)
C16 0.050(3) 0.041(2) 0.068(3) 0.007(2) 0.022(2) 0.0058(18)
C3 0.042(2) 0.060(3) 0.050(3) 0.004(2) -0.0055(19) 0.016(2)
C2 0.042(2) 0.054(2) 0.052(3) 0.006(2) 0.0044(19) 0.0166(19)
C24 0.051(3) 0.055(3) 0.052(3) 0.011(2) 0.007(2) 0.000(2)
C15 0.048(3) 0.055(3) 0.061(3) 0.007(2) 0.021(2) 0.004(2)
C7 0.062(3) 0.059(3) 0.035(2) -0.0027(19) -0.002(2) 0.021(2)
C23 0.048(3) 0.050(2) 0.058(3) 0.012(2) 0.006(2) 0.005(2)
C18 0.090(4) 0.062(3) 0.051(3) 0.009(2) -0.010(3) -0.003(3)
C20 0.059(3) 0.083(4) 0.042(3) -0.001(2) -0.007(2) 0.013(3)
C25 0.070(4) 0.070(3) 0.084(4) 0.024(3) 0.036(3) 0.020(3)
C22 0.065(3) 0.072(3) 0.051(3) 0.013(2) 0.003(2) 0.007(3)
C21 0.074(4) 0.097(4) 0.048(3) 0.019(3) 0.002(3) 0.012(3)
C27 0.103(5) 0.066(3) 0.052(3) 0.020(2) 0.014(3) 0.009(3)
C29 0.060(3) 0.090(4) 0.068(3) 0.023(3) 0.014(3) 0.024(3)
C28 0.088(4) 0.102(5) 0.071(4) 0.024(3) 0.040(3) 0.008(4)
C26 0.087(4) 0.072(4) 0.088(4) 0.027(3) 0.021(4) 0.032(3)
C19 0.096(5) 0.071(4) 0.060(3) 0.001(3) -0.016(3) -0.004(3)

loop_
_atom_type_symbol
_atom_type_description
_atom_type_scat_dispersion_real
_atom_type_scat_dispersion_imag
_atom_type_scat_source
C C 0.0033 0.0016 'International Tables Vol C Tables 4.2.6.8 and 6.1.1.4'
H H 0.0000 0.0000 'International Tables Vol C Tables 4.2.6.8 and 6.1.1.4'
Cl Cl 0.1484 0.1585 'International Tables Vol C Tables 4.2.6.8 and 6.1.1.4'
I I -0.4742 1.8119 'International Tables Vol C Tables 4.2.6.8 and 6.1.1.4'
N N 0.0061 0.0033 'International Tables Vol C Tables 4.2.6.8 and 6.1.1.4'
O O 0.0106 0.0060 'International Tables Vol C Tables 4.2.6.8 and 6.1.1.4'
Sn Sn -0.6537 1.4246 'International Tables Vol C Tables 4.2.6.8 and 6.1.1.4'

loop_
_geom_angle_atom_site_label_1
_geom_angle_atom_site_label_2
_geom_angle_atom_site_label_3
_geom_angle
_geom_angle_site_symmetry_1
_geom_angle_site_symmetry_3
_geom_angle_publ_flag
N1 Sn1 N1 180.0 2_566 . ?
N1 Sn1 O1 84.31(13) 2_566 2_566 ?
N1 Sn1 O1 95.69(13) . 2_566 ?
N1 Sn1 O1 95.69(13) 2_566 . ?
N1 Sn1 O1 84.31(13) . . ?
O1 Sn1 O1 180.00(10) 2_566 . ?
N1 Sn1 N2 89.74(12) 2_566 . ?
N1 Sn1 N2 90.26(12) . . ?
O1 Sn1 N2 89.50(12) 2_566 . ?
O1 Sn1 N2 90.50(12) . . ?
N1 Sn1 N2 90.26(12) 2_566 2_566 ?
N1 Sn1 N2 89.74(12) . 2_566 ?
O1 Sn1 N2 90.50(12) 2_566 2_566 ?
O1 Sn1 N2 89.50(12) . 2_566 ?
N2 Sn1 N2 180.00(13) . 2_566 ?
C23 O1 Sn1 128.0(3) . . ?
C4 N1 C1 108.8(3) . . ?
C4 N1 Sn1 125.2(3) . . ?
C1 N1 Sn1 125.7(3) . . ?
C6 N2 C9 108.8(3) . . ?
C6 N2 Sn1 124.6(3) . . ?
C9 N2 Sn1 125.5(3) . . ?
C12 C11 C16 118.1(4) . . ?
C12 C11 C10 122.6(4) . . ?
C16 C11 C10 119.3(4) . . ?
C9 C10 C1 125.8(4) . 2_566 ?
C9 C10 C11 118.3(3) . . ?
C1 C10 C11 115.8(4) 2_566 . ?
N2 C9 C10 126.5(4) . . ?
N2 C9 C8 107.7(4) . . ?
C10 C9 C8 125.8(4) . . ?
N1 C4 C5 126.4(4) . . ?
N1 C4 C3 107.2(4) . . ?
C5 C4 C3 126.4(4) . . ?
C13 C14 C15 120.8(4) . . ?
C13 C14 I1 120.7(3) . . ?
C15 C14 I1 118.5(3) . . ?
N1 C1 C10 126.3(4) . 2_566 ?
N1 C1 C2 107.2(3) . . ?
C10 C1 C2 126.5(4) 2_566 . ?
C13 C12 C11 121.0(4) . . ?
C13 C12 H12 119.5 . . ?
C11 C12 H12 119.5 . . ?
C4 C5 C6 126.5(4) . . ?
C4 C5 C17 116.6(4) . . ?
C6 C5 C17 116.9(3) . . ?
C18 C17 C22 117.6(4) . . ?
C18 C17 C5 121.4(4) . . ?
C22 C17 C5 121.0(4) . . ?
C14 C13 C12 119.4(4) . . ?
C14 C13 H13 120.3 . . ?
C12 C13 H13 120.3 . . ?
N2 C6 C5 126.5(4) . . ?
N2 C6 C7 107.5(3) . . ?
C5 C6 C7 126.0(4) . . ?
C7 C8 C9 108.0(4) . . ?
C7 C8 H8 126.0 . . ?
C9 C8 H8 126.0 . . ?
C15 C16 C11 121.1(4) . . ?
C15 C16 H16 119.4 . . ?
C11 C16 H16 119.4 . . ?
C2 C3 C4 108.4(4) . . ?
C2 C3 H3 125.8 . . ?
C4 C3 H3 125.8 . . ?
C3 C2 C1 108.4(4) . . ?
C3 C2 H2 125.8 . . ?
C1 C2 H2 125.8 . . ?
C25 C24 C29 118.5(5) . . ?
C25 C24 C23 122.2(5) . . ?
C29 C24 C23 119.3(5) . . ?
C16 C15 C14 119.6(4) . . ?
C16 C15 H15 120.2 . . ?
C14 C15 H15 120.2 . . ?
C8 C7 C6 108.0(4) . . ?
C8 C7 H7 126.0 . . ?
C6 C7 H7 126.0 . . ?
O2 C23 O1 125.2(4) . . ?
O2 C23 C24 120.0(5) . . ?
O1 C23 C24 114.8(4) . . ?
C17 C18 C19 120.9(5) . . ?
C17 C18 H18 119.5 . . ?
C19 C18 H18 119.5 . . ?
C19 C20 C21 120.4(5) . . ?
C19 C20 I2 120.9(4) . . ?
C21 C20 I2 118.7(4) . . ?
C24 C25 C26 121.5(5) . . ?
C24 C25 H25 119.2 . . ?
C26 C25 H25 119.2 . . ?
C17 C22 C21 120.9(5) . . ?
C17 C22 H22 119.5 . . ?
C21 C22 H22 119.5 . . ?
C20 C21 C22 119.6(5) . . ?
C20 C21 H21 120.2 . . ?
C22 C21 H21 120.2 . . ?
C26 C27 C28 120.6(5) . . ?
C26 C27 Cl1 120.2(5) . . ?
C28 C27 Cl1 119.2(5) . . ?
C24 C29 C28 120.2(5) . . ?
C24 C29 H29 119.9 . . ?
C28 C29 H29 119.9 . . ?
C27 C28 C29 119.5(5) . . ?
C27 C28 H28 120.2 . . ?
C29 C28 H28 120.2 . . ?
C27 C26 C25 119.6(5) . . ?
C27 C26 H26 120.2 . . ?
C25 C26 H26 120.2 . . ?
C20 C19 C18 120.5(6) . . ?
C20 C19 H19 119.8 . . ?
C18 C19 H19 119.8 . . ?

loop_
_geom_bond_atom_site_label_1
_geom_bond_atom_site_label_2
_geom_bond_distance
_geom_bond_site_symmetry_2
_geom_bond_publ_flag
Sn1 N1 2.084(3) 2_566 ?
Sn1 N1 2.084(3) . ?
Sn1 O1 2.094(3) 2_566 ?
Sn1 O1 2.094(3) . ?
Sn1 N2 2.101(3) . ?
Sn1 N2 2.101(3) 2_566 ?
I1 C14 2.099(4) . ?
I2 C20 2.105(5) . ?
Cl1 C27 1.743(5) . ?
O1 C23 1.277(5) . ?
N1 C4 1.369(5) . ?
N1 C1 1.380(5) . ?
N2 C6 1.368(5) . ?
N2 C9 1.370(5) . ?
O2 C23 1.219(5) . ?
C11 C12 1.385(6) . ?
C11 C16 1.398(6) . ?
C11 C10 1.498(5) . ?
C10 C9 1.403(6) . ?
C10 C1 1.409(6) 2_566 ?
C9 C8 1.426(6) . ?
C4 C5 1.400(6) . ?
C4 C3 1.437(6) . ?
C14 C13 1.373(6) . ?
C14 C15 1.376(6) . ?
C1 C2 1.431(6) . ?
C12 C13 1.385(6) . ?
C12 H12 0.9300 . ?
C5 C6 1.407(6) . ?
C5 C17 1.486(6) . ?
C17 C18 1.374(7) . ?
C17 C22 1.377(7) . ?
C13 H13 0.9300 . ?
C6 C7 1.432(6) . ?
C8 C7 1.344(6) . ?
C8 H8 0.9300 . ?
C16 C15 1.369(6) . ?
C16 H16 0.9300 . ?
C3 C2 1.329(6) . ?
C3 H3 0.9300 . ?
C2 H2 0.9300 . ?
C24 C25 1.360(7) . ?
C24 C29 1.374(7) . ?
C24 C23 1.500(6) . ?
C15 H15 0.9300 . ?
C7 H7 0.9300 . ?
C18 C19 1.386(7) . ?
C18 H18 0.9300 . ?
C20 C19 1.343(8) . ?
C20 C21 1.354(8) . ?
C25 C26 1.371(8) . ?
C25 H25 0.9300 . ?
C22 C21 1.395(7) . ?
C22 H22 0.9300 . ?
C21 H21 0.9300 . ?
C27 C26 1.346(8) . ?
C27 C28 1.365(9) . ?
C29 C28 1.385(8) . ?
C29 H29 0.9300 . ?
C28 H28 0.9300 . ?
C26 H26 0.9300 . ?
C19 H19 0.9300 . ?
